data_7114327
loop_
_publ_author_name
'Nikonov, Georgii I.'
'Vyboishchikov, Sergei F.'
'Kuzmina, Lyudmila G.'
'Howard, Judith A. K.'

_publ_section_title
;
 Serendipitous syntheses and structures of [Cp2Nb(H){(SiMe2)2(&#x00B5;-NR)}]
;
_journal_issue 6
_journal_name_full 'Chemical Communications'
_journal_page_first 568
_journal_page_last 569
_journal_paper_doi 10.1039/b111636c
_journal_year 2002
_chemical_formula_moiety Cp2NbH(SiMe2)2NBu-t
_chemical_formula_sum 'C18 H32 N Nb Si2'
_chemical_formula_weight 411.54
_space_group_IT_number 62
_symmetry_cell_setting orthorhombic
_symmetry_space_group_name_Hall '-P 2ac 2n'
_symmetry_space_group_name_H-M 'P n m a'
_atom_sites_solution_hydrogens geom
_atom_sites_solution_primary direct
_atom_sites_solution_secondary difmap
_audit_creation_method SHELXL
_cell_angle_alpha 90.00
_cell_angle_beta 90.00
_cell_angle_gamma 90.00
_cell_formula_units_Z 4
_cell_length_a 17.4105(4)
_cell_length_b 13.2514(3)
_cell_length_c 8.6175(2)
_cell_measurement_temperature 150.0(2)
_cell_volume 1988.17(8)
_computing_structure_refinement 'SHELXL-93 (Sheldrick, 1993)'
_computing_structure_solution 'SHELXS-86 (Sheldrick, 1990)'
_diffrn_ambient_temperature 150.0(2)
_diffrn_radiation_monochromator graphite
_diffrn_radiation_source 'fine-focus sealed tube'
_diffrn_radiation_type MoK\a
_diffrn_radiation_wavelength 0.71073
_diffrn_reflns_av_R_equivalents 0.0970
_diffrn_reflns_av_sigmaI/netI 0.0467
_diffrn_reflns_limit_h_max 22
_diffrn_reflns_limit_h_min -22
_diffrn_reflns_limit_k_max 16
_diffrn_reflns_limit_k_min -17
_diffrn_reflns_limit_l_max 11
_diffrn_reflns_limit_l_min -11
_diffrn_reflns_number 12810
_diffrn_reflns_theta_max 26.50
_diffrn_reflns_theta_min 2.34
_exptl_absorpt_coefficient_mu 0.724
_exptl_absorpt_correction_type none
_exptl_crystal_colour yellow
_exptl_crystal_density_diffrn 1.375
_exptl_crystal_description block
_exptl_crystal_F_000 864
_exptl_crystal_size_max 0.36
_exptl_crystal_size_mid 0.34
_exptl_crystal_size_min 0.24
_refine_diff_density_max 1.720
_refine_diff_density_min -0.905
_refine_diff_density_rms 0.097
_refine_ls_extinction_method none
_refine_ls_goodness_of_fit_all 1.228
_refine_ls_goodness_of_fit_obs 1.246
_refine_ls_matrix_type full
_refine_ls_number_parameters 200
_refine_ls_number_reflns 2099
_refine_ls_number_restraints 0
_refine_ls_restrained_S_all 1.246
_refine_ls_restrained_S_obs 1.246
_refine_ls_R_factor_all 0.0545
_refine_ls_R_factor_obs 0.0500
_refine_ls_shift/esd_max 0.000
_refine_ls_shift/esd_mean 0.000
_refine_ls_structure_factor_coef Fsqd
_refine_ls_weighting_details 'w==1/[\s^2^(Fo^2^)+(0.0266P)^2^+5.1267P] where P==(Fo^2^+2Fc^2^)/3'
_refine_ls_weighting_scheme calc
_refine_ls_wR_factor_all 0.1170
_refine_ls_wR_factor_obs 0.1122
_reflns_number_observed 1993
_reflns_number_total 2151
_reflns_observed_criterion >2sigma(I)
_cod_data_source_file b111636c.txt
_cod_data_source_block ort
_cod_depositor_comments
;
The following automatic conversions were performed:

'_refine_ls_weighting_scheme' value 'calc
w==1/[\s^2^(Fo^2^)+(0.0266P)^2^+5.1267P] where P==(Fo^2^+2Fc^2^)/3'
was changed to 'calc'. New tag '_refine_ls_weighting_details' was
created. The value of the new tag was set to
'w==1/[\s^2^(Fo^2^)+(0.0266P)^2^+5.1267P] where P==(Fo^2^+2Fc^2^)/3'.

Automatic conversion script
Id: cif_fix_values 3143 2015-03-26 13:38:13Z robertas 
;
_cod_original_sg_symbol_H-M Pnma
_cod_database_code 7114327

loop_
_symmetry_equiv_pos_as_xyz
'x, y, z'
'-x+1/2, -y, z+1/2'
'-x, y+1/2, -z'
'x+1/2, -y+1/2, -z+1/2'
'-x, -y, -z'
'x-1/2, y, -z-1/2'
'x, -y-1/2, z'
'-x-1/2, y-1/2, z-1/2'

loop_
_atom_site_aniso_label
_atom_site_aniso_U_11
_atom_site_aniso_U_22
_atom_site_aniso_U_33
_atom_site_aniso_U_23
_atom_site_aniso_U_13
_atom_site_aniso_U_12
Nb1 0.0192(2) 0.0326(3) 0.0241(2) 0.000 0.0072(2) 0.000
Si1 0.0206(7) 0.0514(11) 0.0140(6) 0.000 -0.0018(5) 0.000
Si2 0.0167(6) 0.0552(11) 0.0174(6) 0.000 -0.0030(5) 0.000
N1 0.018(2) 0.054(3) 0.016(2) 0.000 0.003(2) 0.000
C1 0.032(2) 0.035(2) 0.041(2) -0.003(2) 0.004(2) -0.004(2)
C2 0.033(2) 0.050(3) 0.037(2) 0.003(2) -0.004(2) 0.005(2)
C3 0.025(2) 0.045(3) 0.045(2) -0.007(2) 0.002(2) 0.003(2)
C4 0.039(2) 0.049(3) 0.031(2) -0.016(2) 0.010(2) -0.003(2)
C5 0.037(2) 0.051(3) 0.035(2) -0.011(2) -0.005(2) -0.010(2)
C6 0.041(3) 0.090(5) 0.028(2) 0.028(3) 0.005(2) 0.013(3)
C7 0.026(2) 0.086(4) 0.031(2) -0.009(2) -0.004(2) -0.013(3)
C8 0.025(3) 0.059(4) 0.029(3) 0.000 0.011(2) 0.000
C9 0.044(6) 0.057(7) 0.054(6) -0.005(5) 0.024(5) -0.021(6)
C10 0.024(4) 0.078(10) 0.049(5) -0.013(5) 0.013(4) 0.002(4)
C11 0.047(5) 0.063(7) 0.030(4) -0.020(4) 0.019(4) -0.011(5)

loop_
_atom_site_label
_atom_site_type_symbol
_atom_site_fract_x
_atom_site_fract_y
_atom_site_fract_z
_atom_site_U_iso_or_equiv
_atom_site_thermal_displace_type
_atom_site_occupancy
_atom_site_calc_flag
_atom_site_refinement_flags
Nb1 Nb 0.81312(3) 0.7500 0.59972(5) 0.0253(2) Uani 1 d S
Si1 Si 0.87285(8) 0.7500 0.3124(2) 0.0287(4) Uani 1 d S
Si2 Si 0.96556(8) 0.7500 0.5568(2) 0.0297(4) Uani 1 d S
N1 N 0.9717(2) 0.7500 0.3533(5) 0.0291(10) Uani 1 d S
C1 C 0.8324(3) 0.9278(4) 0.5673(5) 0.0360(9) Uani 1 d .
C2 C 0.7568(3) 0.9062(4) 0.5152(5) 0.0399(10) Uani 1 d .
C3 C 0.7141(2) 0.8714(4) 0.6437(5) 0.0383(10) Uani 1 d .
C4 C 0.7627(3) 0.8734(4) 0.7756(5) 0.0397(11) Uani 1 d .
C5 C 0.8355(3) 0.9081(4) 0.7289(5) 0.0408(11) Uani 1 d .
C6 C 0.8463(3) 0.8621(5) 0.1857(6) 0.053(2) Uani 1 d .
C7 C 1.0198(3) 0.8615(5) 0.6425(5) 0.0480(13) Uani 1 d .
C8 C 1.0389(3) 0.7500 0.2484(7) 0.0378(14) Uani 1 d S
C9 C 1.0502(7) 0.8699(10) 0.2133(14) 0.052(3) Uani 0.50 d P
C10 C 1.1120(5) 0.7128(9) 0.3199(12) 0.050(3) Uani 0.50 d P
C11 C 1.0247(6) 0.7000(9) 0.0949(10) 0.047(2) Uani 0.50 d P
H9A H 1.0131(65) 0.8990(77) 0.1596(134) 0.025(28) Uiso 0.50 d P
H9B H 1.0560(75) 0.9047(88) 0.3224(145) 0.065(34) Uiso 0.50 d P
H9C H 1.0964(62) 0.8722(77) 0.1637(119) 0.045(27) Uiso 0.50 d P
H10A H 1.1041(54) 0.6371(75) 0.3264(101) 0.026(22) Uiso 0.50 d P
H10B H 1.1485(44) 0.7147(51) 0.2445(86) 0.021(21) Uiso 0.50 d P
H10C H 1.1272(40) 0.7500 0.4113(80) 0.037(18) Uiso 1 d S
H11A H 1.0169(77) 0.6250(103) 0.1086(134) 0.044(36) Uiso 0.50 d P
H11B H 0.9756(50) 0.7368(179) 0.0289(99) 0.065(37) Uiso 0.50 d P
H11C H 1.0705(51) 0.7041(61) 0.0145(105) 0.040(26) Uiso 0.50 d P
H1A H 0.8711(26) 0.9503(33) 0.5103(52) 0.032(11) Uiso 1 d .
H2A H 0.7373(33) 0.9169(40) 0.4168(59) 0.058(16) Uiso 1 d .
H3A H 0.6624(33) 0.8525(38) 0.6469(59) 0.052(15) Uiso 1 d .
H4A H 0.7508(34) 0.8497(40) 0.8751(62) 0.061(16) Uiso 1 d .
H5A H 0.8762(28) 0.9156(38) 0.7889(57) 0.046(14) Uiso 1 d .
H6A H 0.8685(34) 0.8561(41) 0.0956(63) 0.055(16) Uiso 1 d .
H6B H 0.8636(36) 0.9275(49) 0.2216(73) 0.074(22) Uiso 1 d .
H6C H 0.7836(35) 0.8644(41) 0.1664(62) 0.063(16) Uiso 1 d .
H7A H 1.0774(37) 0.8560(41) 0.6232(60) 0.061(16) Uiso 1 d .
H7B H 1.0172(33) 0.8615(40) 0.7441(70) 0.060(16) Uiso 1 d .
H7C H 0.9999(33) 0.9278(41) 0.6141(59) 0.053(16) Uiso 1 d .
H2 H 0.9015 0.7500 0.7117 0.035 Uiso 0.50 d SP
H1 H 0.7736 0.7500 0.4186 0.035 Uiso 0.50 d SP

loop_
_atom_type_symbol
_atom_type_description
_atom_type_scat_dispersion_real
_atom_type_scat_dispersion_imag
_atom_type_scat_source
C C 0.0033 0.0016 'International Tables Vol C Tables 4.2.6.8 and 6.1.1.4'
H H 0.0000 0.0000 'International Tables Vol C Tables 4.2.6.8 and 6.1.1.4'
N N 0.0061 0.0033 'International Tables Vol C Tables 4.2.6.8 and 6.1.1.4'
Si Si 0.0817 0.0704 'International Tables Vol C Tables 4.2.6.8 and 6.1.1.4'
Nb Nb -2.0727 0.6215 'International Tables Vol C Tables 4.2.6.8 and 6.1.1.4'

loop_
_geom_angle_atom_site_label_1
_geom_angle_atom_site_label_2
_geom_angle_atom_site_label_3
_geom_angle
_geom_angle_site_symmetry_1
_geom_angle_site_symmetry_3
C3 Nb1 C3 84.7(2) 7_575 .
C3 Nb1 C1 141.4(2) 7_575 .
C3 Nb1 C1 57.1(2) . .
C3 Nb1 C1 57.1(2) 7_575 7_575
C3 Nb1 C1 141.4(2) . 7_575
C1 Nb1 C1 159.0(2) . 7_575
C3 Nb1 C4 95.5(2) 7_575 .
C3 Nb1 C4 34.5(2) . .
C1 Nb1 C4 56.9(2) . .
C1 Nb1 C4 142.8(2) 7_575 .
C3 Nb1 C4 34.5(2) 7_575 7_575
C3 Nb1 C4 95.5(2) . 7_575
C1 Nb1 C4 142.8(2) . 7_575
C1 Nb1 C4 56.9(2) 7_575 7_575
C4 Nb1 C4 86.1(2) . 7_575
C3 Nb1 C2 34.2(2) 7_575 7_575
C3 Nb1 C2 109.5(2) . 7_575
C1 Nb1 C2 150.3(2) . 7_575
C1 Nb1 C2 34.43(15) 7_575 7_575
C4 Nb1 C2 129.0(2) . 7_575
C4 Nb1 C2 56.9(2) 7_575 7_575
C3 Nb1 C2 109.5(2) 7_575 .
C3 Nb1 C2 34.2(2) . .
C1 Nb1 C2 34.43(15) . .
C1 Nb1 C2 150.3(2) 7_575 .
C4 Nb1 C2 56.9(2) . .
C4 Nb1 C2 129.0(2) 7_575 .
C2 Nb1 C2 118.9(2) 7_575 .
C3 Nb1 C5 129.1(2) 7_575 .
C3 Nb1 C5 57.1(2) . .
C1 Nb1 C5 34.35(15) . .
C1 Nb1 C5 152.6(2) 7_575 .
C4 Nb1 C5 34.1(2) . .
C4 Nb1 C5 111.2(2) 7_575 .
C2 Nb1 C5 163.1(2) 7_575 .
C2 Nb1 C5 57.1(2) . .
C3 Nb1 C5 57.1(2) 7_575 7_575
C3 Nb1 C5 129.1(2) . 7_575
C1 Nb1 C5 152.6(2) . 7_575
C1 Nb1 C5 34.35(15) 7_575 7_575
C4 Nb1 C5 111.2(2) . 7_575
C4 Nb1 C5 34.1(2) 7_575 7_575
C2 Nb1 C5 57.1(2) 7_575 7_575
C2 Nb1 C5 163.1(2) . 7_575
C5 Nb1 C5 121.3(2) . 7_575
C3 Nb1 Si2 137.46(11) 7_575 .
C3 Nb1 Si2 137.46(11) . .
C1 Nb1 Si2 81.10(11) . .
C1 Nb1 Si2 81.10(11) 7_575 .
C4 Nb1 Si2 116.75(11) . .
C4 Nb1 Si2 116.75(11) 7_575 .
C2 Nb1 Si2 111.25(11) 7_575 .
C2 Nb1 Si2 111.25(11) . .
C5 Nb1 Si2 84.46(12) . .
C5 Nb1 Si2 84.46(12) 7_575 .
C3 Nb1 Si1 115.20(11) 7_575 .
C3 Nb1 Si1 115.20(11) . .
C1 Nb1 Si1 80.70(11) . .
C1 Nb1 Si1 80.70(11) 7_575 .
C4 Nb1 Si1 136.47(12) . .
C4 Nb1 Si1 136.47(12) 7_575 .
C2 Nb1 Si1 83.03(11) 7_575 .
C2 Nb1 Si1 83.03(11) . .
C5 Nb1 Si1 111.35(11) . .
C5 Nb1 Si1 111.35(11) 7_575 .
Si2 Nb1 Si1 59.29(4) . .
N1 Si1 C6 110.7(2) . 7_575
N1 Si1 C6 110.7(2) . .
C6 Si1 C6 102.8(4) 7_575 .
N1 Si1 Si2 40.96(14) . .
C6 Si1 Si2 127.1(2) 7_575 .
C6 Si1 Si2 127.1(2) . .
N1 Si1 Nb1 101.20(14) . .
C6 Si1 Nb1 115.8(2) 7_575 .
C6 Si1 Nb1 115.8(2) . .
Si2 Si1 Nb1 60.24(4) . .
N1 Si2 C7 110.9(2) . .
N1 Si2 C7 110.9(2) . 7_575
C7 Si2 C7 101.9(4) . 7_575
N1 Si2 Si1 40.94(15) . .
C7 Si2 Si1 127.6(2) . .
C7 Si2 Si1 127.6(2) 7_575 .
N1 Si2 Nb1 101.4(2) . .
C7 Si2 Nb1 116.0(2) . .
C7 Si2 Nb1 116.0(2) 7_575 .
Si1 Si2 Nb1 60.47(4) . .
C8 N1 Si1 130.8(4) . .
C8 N1 Si2 131.1(4) . .
Si1 N1 Si2 98.1(2) . .
C5 C1 C2 108.0(4) . .
C5 C1 Nb1 73.2(3) . .
C2 C1 Nb1 73.1(3) . .
C3 C2 C1 107.8(4) . .
C3 C2 Nb1 72.3(3) . .
C1 C2 Nb1 72.5(3) . .
C2 C3 C4 108.0(4) . .
C2 C3 Nb1 73.5(3) . .
C4 C3 Nb1 73.1(3) . .
C5 C4 C3 108.3(4) . .
C5 C4 Nb1 73.3(3) . .
C3 C4 Nb1 72.5(2) . .
C4 C5 C1 107.8(4) . .
C4 C5 Nb1 72.6(3) . .
C1 C5 Nb1 72.5(3) . .
N1 C8 C10 114.9(5) . 7_575
N1 C8 C10 114.9(5) . .
C10 C8 C10 38.4(10) 7_575 .
N1 C8 C11 114.1(5) . .
C10 C8 C11 130.5(7) 7_575 .
C10 C8 C11 111.0(7) . .
N1 C8 C11 114.1(5) . 7_575
C10 C8 C11 111.0(7) 7_575 7_575
C10 C8 C11 130.5(7) . 7_575
C11 C8 C11 52.4(10) . 7_575
N1 C8 C9 102.1(4) . .
C10 C8 C9 69.7(7) 7_575 .
C10 C8 C9 107.2(8) . .
C11 C8 C9 106.7(7) . .
C11 C8 C9 54.9(6) 7_575 .
N1 C8 C9 102.1(4) . 7_575
C10 C8 C9 107.2(8) 7_575 7_575
C10 C8 C9 69.7(7) . 7_575
C11 C8 C9 54.9(6) . 7_575
C11 C8 C9 106.7(7) 7_575 7_575
C9 C8 C9 154.4(8) . 7_575
C11 C9 C8 58.0(6) 7_575 .
C11 C9 C10 98.8(10) 7_575 7_575
C8 C9 C10 51.7(6) . 7_575
C10 C10 C8 70.8(5) 7_575 .
C10 C10 C9 127.8(5) 7_575 7_575
C8 C10 C9 58.7(5) . 7_575
C11 C11 C9 129.8(7) 7_575 7_575
C11 C11 C8 63.8(5) 7_575 .
C9 C11 C8 67.1(7) 7_575 .

loop_
_geom_bond_atom_site_label_1
_geom_bond_atom_site_label_2
_geom_bond_distance
_geom_bond_site_symmetry_2
Nb1 C3 2.389(4) 7_575
Nb1 C3 2.389(4) .
Nb1 C1 2.396(5) .
Nb1 C1 2.396(5) 7_575
Nb1 C4 2.397(4) .
Nb1 C4 2.397(4) 7_575
Nb1 C2 2.403(5) 7_575
Nb1 C2 2.403(5) .
Nb1 C5 2.405(5) .
Nb1 C5 2.405(5) 7_575
Nb1 Si2 2.6796(15) .
Nb1 Si1 2.6856(14) .
Si1 N1 1.756(5) .
Si1 C6 1.901(5) 7_575
Si1 C6 1.901(5) .
Si1 Si2 2.654(2) .
Si2 N1 1.757(4) .
Si2 C7 1.903(5) .
Si2 C7 1.903(5) 7_575
N1 C8 1.479(7) .
C1 C5 1.418(6) .
C1 C2 1.420(6) .
C2 C3 1.411(6) .
C3 C4 1.418(6) .
C4 C5 1.407(6) .
C8 C10 1.497(11) 7_575
C8 C10 1.497(11) .
C8 C11 1.500(10) .
C8 C11 1.500(10) 7_575
C8 C9 1.630(13) .
C8 C9 1.630(13) 7_575
C9 C11 1.45(2) 7_575
C9 C10 1.79(2) 7_575
C10 C10 0.99(2) 7_575
C10 C9 1.79(2) 7_575
C11 C11 1.33(2) 7_575
C11 C9 1.45(2) 7_575
